data_7046355
loop_
_publ_author_name
'Cameron, Jamie M.'
'Fujimoto, Satomi'
'Wei, Rong-Jia'
'Newton, Graham N.'
'Oshio, Hiroki'

_publ_section_title
;
 Post-functionalization of a photoactive hybrid polyoxotungstate.
;
_journal_issue 31
_journal_name_full 'Dalton transactions (Cambridge, England : 2003)'
_journal_page_first 10590
_journal_page_last 10594
_journal_paper_doi 10.1039/c8dt01253a
_journal_volume 47
_journal_year 2018
_chemical_formula_sum 'C280 H519 K3 Mn3 N123 O189 P8 W34'
_chemical_formula_weight 15413.93
_space_group_crystal_system orthorhombic
_space_group_IT_number 33
_space_group_name_Hall 'P 2c -2n'
_space_group_name_H-M_alt 'P n a 21'
_symmetry_space_group_name_Hall 'P 2c -2n'
_symmetry_space_group_name_H-M 'P n a 21'
_atom_sites_solution_hydrogens geom
_audit_creation_method SHELXL-2014/7
_audit_update_record
;
2018-05-01 deposited with the CCDC.
2018-05-11 downloaded from the CCDC.
;
_cell_angle_alpha 90
_cell_angle_beta 90
_cell_angle_gamma 90
_cell_formula_units_Z 4
_cell_length_a 29.813(8)
_cell_length_b 24.940(7)
_cell_length_c 35.412(9)
_cell_measurement_reflns_used 2837
_cell_measurement_temperature 100(2)
_cell_measurement_theta_max 18.87
_cell_measurement_theta_min 2.20
_cell_volume 26330(12)
_computing_cell_refinement 'Bruker SAINT'
_computing_data_collection 'Bruker APEX2'
_computing_data_reduction 'Bruker SAINT'
_computing_molecular_graphics 'Bruker SHELXTL'
_computing_publication_material 'Bruker SHELXTL'
_computing_structure_refinement 'SHELXL-2014/7 (Sheldrick, 2014)'
_computing_structure_solution 'SHELXS-97 (Sheldrick 2008)'
_diffrn_ambient_temperature 100(2)
_diffrn_measured_fraction_theta_full 1.000
_diffrn_measured_fraction_theta_max 1.000
_diffrn_measurement_device_type 'Bruker APEX-II CCD'
_diffrn_measurement_method '\f and \w scans'
_diffrn_radiation_type MoK\a
_diffrn_radiation_wavelength 0.71073
_diffrn_reflns_av_R_equivalents 0.3427
_diffrn_reflns_av_unetI/netI 0.3508
_diffrn_reflns_Laue_measured_fraction_full 1.000
_diffrn_reflns_Laue_measured_fraction_max 1.000
_diffrn_reflns_limit_h_max 36
_diffrn_reflns_limit_h_min -31
_diffrn_reflns_limit_k_max 30
_diffrn_reflns_limit_k_min -30
_diffrn_reflns_limit_l_max 43
_diffrn_reflns_limit_l_min -24
_diffrn_reflns_number 134219
_diffrn_reflns_point_group_measured_fraction_full 1.000
_diffrn_reflns_point_group_measured_fraction_max 1.000
_diffrn_reflns_theta_full 25.242
_diffrn_reflns_theta_max 26.000
_diffrn_reflns_theta_min 0.999
_exptl_absorpt_coefficient_mu 15.192
_exptl_absorpt_correction_T_max 0.3354
_exptl_absorpt_correction_T_min 0.1604
_exptl_absorpt_correction_type empirical
_exptl_absorpt_process_details
;
SADABS 2014/1 (Bruker,2014) was used for absorption correction. R(int) was 0.3563 before and 0.3427 after correction. The Ratio of minimum to maximum transmission is 0.6765. The \l/2 correction factor is 0.00150.
;
_exptl_crystal_colour red
_exptl_crystal_density_diffrn 3.888
_exptl_crystal_description block
_exptl_crystal_F_000 29360
_exptl_crystal_size_max 0.120
_exptl_crystal_size_mid 0.070
_exptl_crystal_size_min 0.050
_refine_diff_density_max 3.457
_refine_diff_density_min -2.271
_refine_diff_density_rms 0.432
_refine_ls_abs_structure_details
;
 Refined as a perfect inversion twin.
;
_refine_ls_abs_structure_Flack 0.5
_refine_ls_extinction_method none
_refine_ls_goodness_of_fit_ref 0.888
_refine_ls_hydrogen_treatment constr
_refine_ls_matrix_type full
_refine_ls_number_parameters 989
_refine_ls_number_reflns 37780
_refine_ls_number_restraints 69
_refine_ls_restrained_S_all 0.888
_refine_ls_R_factor_all 0.2209
_refine_ls_R_factor_gt 0.0883
_refine_ls_shift/su_max 0.003
_refine_ls_shift/su_mean 0.000
_refine_ls_structure_factor_coef Fsqd
_refine_ls_weighting_details 'w=1/[\s^2^(Fo^2^)+(0.1575P)^2^+132.7261P] where P=(Fo^2^+2Fc^2^)/3'
_refine_ls_weighting_scheme calc
_refine_ls_wR_factor_gt 0.2072
_refine_ls_wR_factor_ref 0.2995
_reflns_Friedel_coverage 0.966
_reflns_Friedel_fraction_full 1.000
_reflns_Friedel_fraction_max 1.000
_reflns_number_gt 14679
_reflns_number_total 37780
_reflns_threshold_expression 'I > 2\s(I)'
_cod_data_source_file c8dt01253a2.cif
_cod_data_source_block 4
_cod_depositor_comments 'Adding full bibliography for 7046354--7046356.cif.'
_cod_database_code 7046355
_shelx_shelxl_version_number 2014/7
_shelx_space_group_comment
;
The symmetry employed for this shelxl refinement is uniquely defined
by the following loop, which should always be used as a source of
symmetry information in preference to the above space-group names.
They are only intended as comments.
;
_shelx_estimated_absorpt_t_min 0.263
_shelx_estimated_absorpt_t_max 0.517

loop_
_space_group_symop_operation_xyz
'x, y, z'
'-x, -y, z+1/2'
'-x+1/2, y+1/2, z+1/2'
'x+1/2, -y+1/2, z'

loop_
_atom_site_label
_atom_site_type_symbol
_atom_site_fract_x
_atom_site_fract_y
_atom_site_fract_z
_atom_site_U_iso_or_equiv
_atom_site_adp_type
_atom_site_occupancy
_atom_site_site_symmetry_order
_atom_site_calc_flag
_atom_site_refinement_flags_posn
_atom_site_refinement_flags_adp
W1 W 0.54147(11) 0.97375(13) 0.92300(13) 0.0381(11) Uani 1 1 d . .
W2 W -0.01381(12) 0.89170(14) 0.96210(13) 0.0386(11) Uani 1 1 d . .
W4 W -0.01147(12) 0.77201(14) 1.00740(14) 0.0399(12) Uani 1 1 d . .
W6 W -0.05331(12) 0.88055(15) 1.15819(14) 0.0401(11) Uani 1 1 d . .
W7 W 0.09000(11) 1.02970(13) 1.03177(14) 0.0396(12) Uani 1 1 d . .
W8 W 0.54470(12) 1.22193(14) 0.82921(14) 0.0418(11) Uani 1 1 d D .
W9 W 0.11066(12) 0.90369(14) 0.97977(13) 0.0376(11) Uani 1 1 d . .
W10 W -0.03409(12) 1.01539(14) 1.01490(13) 0.0391(11) Uani 1 1 d . .
W11 W -0.14602(13) 0.91570(14) 1.09276(15) 0.0474(13) Uani 1 1 d D .
W12 W 0.68335(12) 0.99184(15) 0.84656(14) 0.0444(12) Uani 1 1 d . .
W13 W 0.52191(12) 1.09979(14) 0.97634(13) 0.0351(10) Uani 1 1 d . .
W14 W 0.64608(12) 1.10896(14) 0.99443(13) 0.0370(10) Uani 1 1 d . .
W15 W 0.07189(12) 1.02668(14) 1.12562(14) 0.0406(11) Uani 1 1 d . .
W16 W 0.11317(12) 0.78515(13) 1.02556(14) 0.0405(11) Uani 1 1 d . .
W17 W -0.12774(13) 0.92047(15) 0.99847(15) 0.0473(13) Uani 1 1 d D .
W18 W 0.55958(12) 0.97704(14) 0.82921(14) 0.0435(12) Uani 1 1 d . .
W19 W 0.64565(12) 1.22917(14) 0.94996(14) 0.0406(12) Uani 1 1 d . .
W20 W -0.03467(12) 0.76660(14) 1.10929(14) 0.0434(12) Uani 1 1 d D .
W21 W 0.66796(12) 1.23490(14) 0.84787(14) 0.0437(12) Uani 1 1 d . .
W22 W -0.05145(12) 1.01035(15) 1.10885(15) 0.0447(12) Uani 1 1 d . .
W23 W 0.07038(12) 0.89652(15) 1.17520(13) 0.0390(11) Uani 1 1 d . .
W24 W -0.12651(12) 0.80104(15) 1.04371(15) 0.0490(13) Uani 1 1 d D .
W25 W 0.77862(12) 1.08465(15) 0.86378(15) 0.0470(12) Uani 1 1 d . .
W26 W 0.56381(12) 1.10772(15) 0.78038(13) 0.0406(11) Uani 1 1 d . .
W27 W 0.17741(13) 0.95177(15) 1.13930(14) 0.0442(12) Uani 1 1 d . .
W28 W 0.68720(12) 1.12200(16) 0.79779(14) 0.0433(12) Uani 1 1 d . .
W30 W 0.76002(12) 1.07908(15) 0.95797(14) 0.0436(12) Uani 1 1 d . .
W31 W 0.43699(12) 1.16766(14) 0.86429(14) 0.0422(12) Uani 1 1 d D .
W32 W 0.76015(13) 1.19920(15) 0.91274(14) 0.0454(12) Uani 1 1 d . .
W33 W 0.19678(12) 0.83801(14) 1.09197(14) 0.0414(11) Uani 1 1 d . .
W34 W 0.45543(12) 1.05434(15) 0.81577(15) 0.0465(12) Uani 1 1 d . .
W100 W 0.52170(12) 1.21830(13) 0.93113(13) 0.0363(11) Uani 1 1 d . .
W112 W 0.08875(12) 0.78212(14) 1.12714(14) 0.0410(11) Uani 1 1 d . .
W200 W 0.66543(12) 0.98539(14) 0.94092(14) 0.0409(12) Uani 1 1 d . .
Mn1 Mn 0.3422(5) 1.0041(5) 0.9368(5) 0.044(4) Uani 1 1 d D U
Mn2 Mn 0.2910(4) 0.9998(5) 1.0207(6) 0.066(6) Uani 1 1 d D .
O18 O -0.0925(11) 0.781(2) 1.0875(11) 0.050(18) Uiso 1 1 d D .
O40 O 0.708(2) 1.108(3) 0.984(2) 0.067(12) Uiso 1 1 d . .
O52 O -0.0759(18) 1.062(2) 1.1355(18) 0.040(15) Uiso 1 1 d . .
O53 O -0.0149(14) 0.9043(16) 0.9141(15) 0.016(11) Uiso 1 1 d . .
O158 O 0.1995(15) 0.9619(18) 1.0445(15) 0.027(12) Uiso 1 1 d . .
O200 O 0.2333(18) 1.038(2) 1.0373(19) 0.043(16) Uiso 1 1 d . .
O201 O 0.2546(18) 0.931(2) 0.9993(18) 0.041(15) Uiso 1 1 d . .
O202 O 0.333(3) 1.068(3) 1.035(3) 0.11(3) Uiso 1 1 d . .
O203 O 0.2763(14) 1.0351(16) 0.9651(14) 0.013(7) Uiso 1 1 d . .
O206 O 0.3793(15) 1.0673(17) 0.9637(15) 0.019(8) Uiso 1 1 d . .
O207 O 0.3962(16) 0.9576(18) 0.9158(17) 0.026(13) Uiso 1 1 d . .
O208 O 0.5404(14) 1.1217(16) 0.9183(14) 0.013(3) Uiso 1 1 d . .
P209 P 0.5385(6) 1.1005(7) 0.8783(6) 0.013(3) Uiso 1 1 d . .
O210 O 0.5567(14) 1.0453(16) 0.8773(14) 0.013(3) Uiso 1 1 d . .
O211 O 0.4226(12) 1.0267(13) 0.7811(12) 0.002(9) Uiso 1 1 d . .
O213 O 0.5157(16) 1.0954(18) 1.0088(17) 0.026(9) Uiso 1 1 d . .
O214 O 0.6435(13) 1.0420(15) 0.9725(13) 0.010(10) Uiso 1 1 d . .
O217 O 0.5464(15) 0.9356(17) 0.8805(15) 0.023(12) Uiso 1 1 d . .
O218 O 0.502(2) 1.001(3) 0.820(2) 0.058(19) Uiso 1 1 d . .
O220 O 0.6090(18) 1.226(2) 0.8282(19) 0.045(17) Uiso 1 1 d . .
O221 O 0.4776(17) 1.198(2) 0.8358(17) 0.035(8) Uiso 1 1 d . .
O222 O 0.6852(18) 0.958(2) 0.8922(18) 0.037(15) Uiso 1 1 d . .
O223 O 0.7426(15) 1.0230(18) 0.8573(16) 0.024(12) Uiso 1 1 d . .
O224 O 0.681(2) 1.052(2) 0.808(2) 0.059(19) Uiso 1 1 d . .
O225 O 0.704(2) 1.112(3) 0.749(2) 0.06(2) Uiso 1 1 d . .
O226 O 0.6840(17) 1.301(2) 0.8325(18) 0.040(15) Uiso 1 1 d . .
O227 O 0.6911(19) 1.194(2) 0.804(2) 0.051(18) Uiso 1 1 d . .
O228 O 0.7157(18) 1.119(2) 0.9059(17) 0.042(15) Uiso 1 1 d . .
O229 O 0.7912(19) 1.157(2) 0.8728(19) 0.051(17) Uiso 1 1 d . .
O230 O 0.7977(19) 1.247(2) 0.9191(19) 0.046(17) Uiso 1 1 d . .
O231 O 0.7926(15) 1.0544(17) 0.9895(15) 0.021(8) Uiso 1 1 d . .
O232 O 0.8271(19) 1.069(2) 0.8392(19) 0.049(17) Uiso 1 1 d . .
O233 O 0.2078(18) 1.001(2) 1.0990(18) 0.038(15) Uiso 1 1 d . .
O234 O 0.1357(14) 0.9175(17) 0.9310(15) 0.021(11) Uiso 1 1 d . .
O235 O 0.146(2) 0.808(3) 1.121(2) 0.07(2) Uiso 1 1 d . .
O236 O 0.1309(17) 1.005(2) 1.1308(18) 0.037(15) Uiso 1 1 d . .
O237 O 0.0816(14) 0.9585(11) 1.0769(15) 0.017(11) Uiso 1 1 d D .
O238 O 0.078(2) 0.860(2) 1.096(2) 0.08(2) Uiso 1 1 d D .
O239 O 0.1024(14) 0.7179(16) 1.1408(14) 0.014(11) Uiso 1 1 d . .
O240 O 0.0864(16) 0.8258(19) 1.1715(17) 0.031(14) Uiso 1 1 d . .
O241 O 0.0269(19) 0.772(2) 1.126(2) 0.049(18) Uiso 1 1 d . .
O242 O -0.0128(13) 0.8676(16) 1.0263(14) 0.012(3) Uiso 1 1 d . .
O243 O -0.0161(18) 0.816(2) 0.9641(18) 0.043(9) Uiso 1 1 d . .
O244 O -0.0117(18) 0.706(2) 0.9826(19) 0.043(9) Uiso 1 1 d . .
O245 O -0.0785(18) 0.779(2) 1.0127(19) 0.043(9) Uiso 1 1 d . .
O246 O -0.0401(15) 0.7042(18) 1.1243(16) 0.024(12) Uiso 1 1 d . .
O248 O -0.1618(18) 0.847(2) 1.0691(18) 0.043(16) Uiso 1 1 d . .
O249 O -0.0923(8) 0.8835(8) 1.0508(6) 0.012(3) Uiso 1 1 d D .
O250 O -0.1099(14) 0.8862(16) 1.1337(15) 0.015(11) Uiso 1 1 d . .
O251 O -0.1945(15) 0.9401(18) 1.1154(16) 0.025(13) Uiso 1 1 d . .
O252 O -0.105(2) 0.976(2) 1.092(2) 0.055(18) Uiso 1 1 d . .
O253 O -0.0433(16) 0.9518(18) 1.1400(16) 0.028(13) Uiso 1 1 d . .
O257 O 0.1356(18) 0.720(2) 1.0020(18) 0.041(16) Uiso 1 1 d . .
O259 O 0.3197(18) 1.040(2) 0.8774(18) 0.042(16) Uiso 1 1 d . .
O260 O -0.1589(16) 0.9416(19) 0.9577(16) 0.029(13) Uiso 1 1 d . .
O266 O 0.4783(16) 0.9843(18) 0.9024(15) 0.023(9) Uiso 1 1 d . .
O267 O 0.704(2) 0.939(3) 0.812(2) 0.07(2) Uiso 1 1 d . .
O268 O 0.0507(16) 0.7827(19) 1.0066(17) 0.030(14) Uiso 1 1 d . .
O269 O 0.623(2) 0.976(3) 0.838(2) 0.07(2) Uiso 1 1 d . .
O270 O 0.0263(17) 1.029(2) 1.0320(18) 0.038(15) Uiso 1 1 d . .
O271 O 0.0096(17) 0.883(2) 1.1675(17) 0.036(15) Uiso 1 1 d . .
O272 O -0.0209(13) 0.8597(15) 1.0951(13) 0.012(3) Uiso 1 1 d . .
O273 O -0.0288(14) 0.9478(16) 1.0633(14) 0.012(3) Uiso 1 1 d . .
O274 O -0.0878(19) 0.982(2) 1.0074(19) 0.045(17) Uiso 1 1 d . .
O275 O -0.0728(17) 0.896(2) 0.9732(17) 0.033(14) Uiso 1 1 d . .
O276 O -0.071(2) 0.893(2) 1.206(2) 0.06(2) Uiso 1 1 d . .
O281 O 0.1242(17) 0.827(2) 0.9814(18) 0.037(15) Uiso 1 1 d . .
O283 O 0.1036(15) 1.0804(18) 1.0017(16) 0.022(9) Uiso 1 1 d . .
O401 O 0.670(2) 1.142(3) 0.854(2) 0.08(2) Uiso 1 1 d . .
O403 O 0.658(2) 1.055(2) 0.892(2) 0.058(18) Uiso 1 1 d . .
O405 O 0.0112(17) 1.020(2) 1.1113(18) 0.035(15) Uiso 1 1 d . .
O409 O 0.7082(18) 1.217(2) 0.9420(18) 0.039(15) Uiso 1 1 d . .
O410 O 0.6713(18) 0.931(2) 0.9685(19) 0.044(16) Uiso 1 1 d . .
O411 O 0.649(2) 1.247(2) 0.900(2) 0.06(2) Uiso 1 1 d . .
O413 O 0.0544(14) 0.8883(17) 0.9698(14) 0.016(11) Uiso 1 1 d . .
O414 O 0.1511(16) 1.0165(18) 1.0444(16) 0.026(13) Uiso 1 1 d . .
O416 O 0.4862(14) 1.0969(16) 0.8655(15) 0.013(3) Uiso 1 1 d . .
O418 O 0.4081(15) 1.1218(17) 0.9064(16) 0.019(8) Uiso 1 1 d . .
O419 O 0.5654(17) 1.107(2) 0.7315(18) 0.037(15) Uiso 1 1 d . .
O420 O -0.0213(18) 0.976(2) 0.9876(18) 0.041(15) Uiso 1 1 d . .
O421 O 0.508(2) 1.166(3) 0.968(2) 0.07(2) Uiso 1 1 d . .
O422 O 0.1307(19) 0.914(2) 1.1656(19) 0.050(17) Uiso 1 1 d . .
O423 O 0.6013(18) 0.973(2) 0.9306(19) 0.045(16) Uiso 1 1 d . .
O424 O 0.6436(16) 1.1417(19) 0.9309(17) 0.031(13) Uiso 1 1 d . .
O426 O 0.7445(14) 1.1124(16) 0.8229(14) 0.013(11) Uiso 1 1 d . .
O427 O 0.6264(18) 1.127(2) 0.7816(18) 0.043(16) Uiso 1 1 d . .
O428 O 0.7261(12) 1.2236(14) 0.8717(12) 0.005(9) Uiso 1 1 d . .
O429 O 0.5335(19) 1.026(2) 0.957(2) 0.048(17) Uiso 1 1 d . .
O430 O 0.7236(13) 1.0199(15) 0.9489(13) 0.007(10) Uiso 1 1 d . .
O431 O 0.584(2) 1.115(3) 0.985(2) 0.067(12) Uiso 1 1 d . .
O432 O 0.534(3) 0.920(3) 0.951(3) 0.09(3) Uiso 1 1 d . .
O434 O 0.2309(17) 0.8827(19) 1.0531(17) 0.033(14) Uiso 1 1 d . .
O435 O 0.582(2) 1.046(3) 0.800(2) 0.08(2) Uiso 1 1 d . .
O436 O 0.5592(14) 0.9213(17) 0.7985(15) 0.018(12) Uiso 1 1 d . .
O437 O 0.5467(17) 1.238(2) 0.8828(17) 0.035(8) Uiso 1 1 d . .
O438 O 0.4622(16) 1.0898(18) 0.9549(16) 0.026(9) Uiso 1 1 d . .
O439 O -0.0095(17) 0.757(2) 1.0579(18) 0.040(16) Uiso 1 1 d . .
O440 O 0.4199(12) 1.1118(14) 0.8258(13) 0.008(9) Uiso 1 1 d . .
O441 O 0.167(2) 0.817(3) 1.043(2) 0.07(2) Uiso 1 1 d . .
O442 O 0.7761(14) 1.1517(17) 0.9501(14) 0.021(8) Uiso 1 1 d . .
O443 O 0.0966(16) 0.9704(18) 0.9955(16) 0.022(9) Uiso 1 1 d . .
O444 O 0.6432(17) 1.103(2) 1.0423(19) 0.040(16) Uiso 1 1 d . .
O445 O 0.788(2) 1.061(2) 0.909(2) 0.059(19) Uiso 1 1 d . .
O446 O 0.4245(16) 1.0128(18) 0.8535(16) 0.023(9) Uiso 1 1 d . .
O447 O 0.4654(17) 1.201(2) 0.9057(17) 0.035(8) Uiso 1 1 d . .
O448 O 0.1434(10) 0.910(2) 1.0857(18) 0.043(16) Uiso 1 1 d D .
O449 O 0.0588(15) 0.9687(18) 1.1568(16) 0.024(12) Uiso 1 1 d . .
O450 O 0.2405(16) 0.7904(19) 1.0968(17) 0.032(14) Uiso 1 1 d . .
O451 O -0.154(2) 0.933(3) 1.043(2) 0.07(2) Uiso 1 1 d . .
O452 O 0.0721(18) 1.079(2) 1.1573(19) 0.042(16) Uiso 1 1 d . .
O456 O 0.587(2) 1.226(3) 0.949(2) 0.08(2) Uiso 1 1 d . .
O458 O 0.4947(18) 1.094(2) 0.7899(19) 0.045(17) Uiso 1 1 d . .
O459 O -0.0381(16) 1.0696(19) 0.9803(17) 0.029(14) Uiso 1 1 d . .
O462 O 0.0741(16) 0.9062(19) 1.2153(17) 0.031(14) Uiso 1 1 d . .
O464 O -0.1616(17) 0.747(2) 1.0310(18) 0.036(15) Uiso 1 1 d . .
O604 O 0.094(2) 0.773(2) 1.079(2) 0.057(19) Uiso 1 1 d . .
O605 O 0.080(2) 1.055(3) 1.087(3) 0.09(3) Uiso 1 1 d . .
O607 O 0.542(2) 1.183(3) 0.787(2) 0.08(2) Uiso 1 1 d . .
O609 O 0.171(2) 0.910(2) 1.006(2) 0.056(18) Uiso 1 1 d . .
O622 O 0.2956(15) 0.9330(18) 0.9288(16) 0.026(13) Uiso 1 1 d . .
O705 O 0.364(2) 1.348(3) 1.023(2) 0.08(2) Uiso 1 1 d . .
O708 O -0.136(4) 0.771(5) 0.900(4) 0.17(5) Uiso 1 1 d . .
O711 O 0.2470(19) 0.693(2) 0.8817(15) 0.047(7) Uiso 1 1 d D .
O712 O 0.2664(18) 0.6495(18) 0.9331(19) 0.047(7) Uiso 1 1 d D .
O715 O 0.490(2) 0.713(3) 0.832(2) 0.088(12) Uiso 1 1 d D .
O716 O 0.452(2) 0.754(3) 0.802(2) 0.088(12) Uiso 1 1 d D .
O725 O 0.151(2) 1.293(2) 1.1053(16) 0.078(11) Uiso 1 1 d D .
O726 O 0.153(2) 1.269(2) 1.1617(15) 0.078(11) Uiso 1 1 d D .
O728 O 0.3503(10) 0.9689(14) 0.9908(8) 0.013(7) Uiso 1 1 d D .
O729 O -0.057(2) 1.045(2) 1.063(2) 0.045(18) Uiso 1 1 d . .
O731 O 0.309(3) 0.953(4) 1.073(3) 0.12(3) Uiso 1 1 d . .
O801 O 0.5049(17) 1.277(2) 0.9429(17) 0.036(15) Uiso 1 1 d . .
O802 O 0.644(2) 1.185(3) 0.998(2) 0.067(12) Uiso 1 1 d . .
O803 O 0.652(2) 1.297(3) 0.976(2) 0.062(19) Uiso 1 1 d . .
O806 O -0.0515(19) 0.803(2) 1.154(2) 0.051(18) Uiso 1 1 d . .
O807 O 0.5287(17) 1.2715(16) 0.8008(14) 0.042(15) Uiso 1 1 d D .
O809 O 0.3966(15) 1.2130(19) 0.857(2) 0.06(2) Uiso 1 1 d D .
C100 C 0.189(2) 1.1023(18) 1.086(2) 0.078(11) Uiso 1 1 d G .
C101 C 0.173(2) 1.142(2) 1.0618(17) 0.078(11) Uiso 1 1 d G .
H101 H 0.1672 1.1346 1.0360 0.094 Uiso 1 1 calc R U
C102 C 0.167(2) 1.194(2) 1.0755(15) 0.078(11) Uiso 1 1 d DG .
H102 H 0.1564 1.2215 1.0591 0.094 Uiso 1 1 calc R U
C103 C 0.176(2) 1.2056(17) 1.1131(16) 0.078(11) Uiso 1 1 d DG .
C104 C 0.191(2) 1.166(2) 1.1371(15) 0.078(11) Uiso 1 1 d DG .
H104 H 0.1975 1.1734 1.1628 0.094 Uiso 1 1 calc R U
C105 C 0.198(2) 1.1139(18) 1.123(2) 0.078(11) Uiso 1 1 d G .
H105 H 0.2084 1.0864 1.1397 0.094 Uiso 1 1 calc R U
C106 C 0.163(3) 1.257(2) 1.1281(16) 0.078(11) Uiso 1 1 d D .
C107 C 0.2316(18) 0.8337(17) 0.9837(16) 0.047(7) Uiso 1 1 d G .
C108 C 0.2546(18) 0.790(2) 0.9988(12) 0.047(7) Uiso 1 1 d G .
H108 H 0.2653 0.7914 1.0240 0.056 Uiso 1 1 calc R U
C109 C 0.2620(17) 0.7448(17) 0.9768(14) 0.047(7) Uiso 1 1 d DG .
H109 H 0.2777 0.7150 0.9871 0.056 Uiso 1 1 calc R U
C110 C 0.2464(18) 0.7429(15) 0.9399(13) 0.047(7) Uiso 1 1 d DG .
C111 C 0.2234(18) 0.7864(19) 0.9248(13) 0.047(7) Uiso 1 1 d DG .
H111 H 0.2127 0.7851 0.8996 0.056 Uiso 1 1 calc R U
C112 C 0.2160(17) 0.8318(16) 0.9468(17) 0.047(7) Uiso 1 1 d G .
H112 H 0.2003 0.8615 0.9365 0.056 Uiso 1 1 calc R U
C113 C 0.253(3) 0.697(2) 0.918(2) 0.047(7) Uiso 1 1 d D .
C114 C 0.4091(18) 1.1732(17) 0.9751(16) 0.041(10) Uiso 1 1 d G .
C115 C 0.3908(18) 1.220(2) 0.9599(12) 0.041(10) Uiso 1 1 d G .
H115 H 0.3850 1.2220 0.9336 0.049 Uiso 1 1 calc R U
C116 C 0.3810(17) 1.2629(16) 0.9833(15) 0.041(10) Uiso 1 1 d DG .
H116 H 0.3685 1.2947 0.9730 0.049 Uiso 1 1 calc R U
C117 C 0.3894(17) 1.2596(16) 1.0218(14) 0.041(10) Uiso 1 1 d G .
C118 C 0.4077(17) 1.213(2) 1.0370(13) 0.041(10) Uiso 1 1 d DG .
H118 H 0.4135 1.2107 1.0633 0.049 Uiso 1 1 calc R U
C119 C 0.4175(17) 1.1698(16) 1.0136(17) 0.041(10) Uiso 1 1 d G .
H119 H 0.4300 1.1380 1.0240 0.049 Uiso 1 1 calc R U
C120 C 0.383(4) 1.304(3) 1.044(2) 0.08(2) Uiso 1 1 d D .
C121 C 0.440(2) 0.901(2) 0.869(2) 0.088(12) Uiso 1 1 d G .
C122 C 0.460(2) 0.861(3) 0.8903(18) 0.088(12) Uiso 1 1 d G .
H122 H 0.4631 0.8661 0.9168 0.106 Uiso 1 1 calc R U
C123 C 0.475(2) 0.815(3) 0.8733(17) 0.088(12) Uiso 1 1 d DG .
H123 H 0.4891 0.7874 0.8882 0.106 Uiso 1 1 calc R U
C124 C 0.471(2) 0.808(2) 0.8346(18) 0.088(12) Uiso 1 1 d DG .
C125 C 0.451(2) 0.847(3) 0.8128(17) 0.088(12) Uiso 1 1 d DG .
H125 H 0.4478 0.8426 0.7863 0.106 Uiso 1 1 calc R U
C126 C 0.435(2) 0.894(2) 0.830(2) 0.088(12) Uiso 1 1 d G .
H126 H 0.4218 0.9213 0.8149 0.106 Uiso 1 1 calc R U
C127 C 0.490(3) 0.760(2) 0.818(2) 0.088(12) Uiso 1 1 d D .
O900 O 0.143(2) 0.555(3) 1.213(2) 0.07(2) Uiso 1 1 d . .
O901 O 0.168(3) 0.600(3) 1.291(3) 0.10(3) Uiso 1 1 d . .
O902 O 0.236(2) 0.595(3) 1.231(2) 0.09(2) Uiso 1 1 d . .
O903 O 0.211(3) 0.710(3) 1.248(2) 0.09(3) Uiso 1 1 d . .
O904 O 0.160(3) 0.649(3) 1.166(3) 0.10(3) Uiso 1 1 d . .
O905 O 0.104(3) 0.677(5) 1.251(5) 0.25(7) Uiso 1 1 d D .
P4 P 0.6700(5) 1.1136(6) 0.8963(5) 0.002(3) Uani 1 1 d . U
P5 P 0.2203(7) 0.8925(8) 1.0105(8) 0.032(6) Uani 1 1 d . U
P6 P 0.1970(8) 1.0344(10) 1.0677(9) 0.047(8) Uani 1 1 d . .
P100 P 0.4338(9) 0.9709(9) 0.8878(11) 0.058(10) Uani 1 1 d . .
P101 P 0.4119(8) 1.1100(8) 0.9467(9) 0.041(6) Uani 1 1 d . U
O13 O 0.5620(13) 1.1277(15) 0.8441(14) 0.013(3) Uiso 1 1 d . .
P1 P -0.0351(6) 0.8905(7) 1.0602(6) 0.012(3) Uiso 1 1 d . .
Mn3 Mn 0.1718(6) 0.6347(7) 1.2305(7) 0.086(6) Uani 1 1 d D .
O128 O 0.375(4) 1.306(6) 1.081(2) 0.20(6) Uiso 1 1 d D .
O89 O 0.231(4) 1.002(5) 1.139(4) 0.18(5) Uiso 1 1 d . .
P2 P 0.0971(5) 0.9047(5) 1.0778(5) 0.000(3) Uiso 1 1 d D .
O2 O 0.0952(19) 0.874(2) 1.0449(12) 0.047(16) Uiso 1 1 d D .

loop_
_atom_site_aniso_label
_atom_site_aniso_U_11
_atom_site_aniso_U_22
_atom_site_aniso_U_33
_atom_site_aniso_U_23
_atom_site_aniso_U_13
_atom_site_aniso_U_12
W1 0.022(2) 0.0299(18) 0.063(3) 0.003(2) 0.002(2) 0.0013(14)
W2 0.025(2) 0.039(2) 0.052(3) 0.004(2) 0.001(2) -0.0031(16)
W4 0.027(2) 0.0267(19) 0.066(4) -0.003(2) 0.001(2) -0.0035(15)
W6 0.028(2) 0.042(2) 0.050(3) 0.008(2) 0.010(2) 0.0017(16)
W7 0.029(2) 0.0209(17) 0.069(4) 0.0070(19) 0.004(2) -0.0052(14)
W8 0.032(2) 0.034(2) 0.059(3) 0.010(2) -0.002(2) 0.0007(16)
W9 0.028(2) 0.033(2) 0.053(3) 0.002(2) 0.005(2) -0.0011(15)
W10 0.026(2) 0.0294(19) 0.062(4) 0.006(2) 0.003(2) 0.0009(15)
W11 0.032(2) 0.032(2) 0.078(4) 0.000(2) 0.007(2) 0.0069(17)
W12 0.029(2) 0.039(2) 0.065(4) -0.003(2) 0.003(2) 0.0086(16)
W13 0.026(2) 0.037(2) 0.042(3) 0.001(2) 0.001(2) -0.0011(15)
W14 0.036(2) 0.034(2) 0.040(3) 0.003(2) -0.003(2) -0.0039(16)
W15 0.033(2) 0.031(2) 0.057(3) -0.004(2) 0.000(2) -0.0004(16)
W16 0.032(2) 0.0256(18) 0.064(4) -0.001(2) 0.006(2) -0.0010(15)
W17 0.035(2) 0.034(2) 0.074(4) 0.004(2) -0.002(2) 0.0005(17)
W18 0.030(2) 0.033(2) 0.068(4) -0.007(2) 0.001(2) 0.0042(15)
W19 0.033(2) 0.0281(19) 0.061(4) -0.004(2) 0.000(2) -0.0067(15)
W20 0.027(2) 0.031(2) 0.072(4) 0.010(2) 0.006(2) -0.0043(15)
W21 0.033(2) 0.038(2) 0.060(4) 0.012(2) -0.002(2) -0.0033(16)
W22 0.034(2) 0.032(2) 0.068(4) -0.001(2) 0.006(2) 0.0005(16)
W23 0.031(2) 0.042(2) 0.044(3) 0.008(2) 0.001(2) 0.0013(16)
W24 0.028(2) 0.033(2) 0.087(4) 0.001(2) -0.001(2) -0.0044(16)
W25 0.022(2) 0.045(2) 0.074(4) 0.009(2) -0.001(2) 0.0013(16)
W26 0.028(2) 0.047(2) 0.047(3) 0.003(2) -0.002(2) 0.0027(17)
W27 0.036(2) 0.037(2) 0.060(4) 0.003(2) -0.002(2) -0.0031(16)
W28 0.028(2) 0.049(2) 0.053(3) 0.005(2) 0.003(2) 0.0005(17)
W30 0.026(2) 0.038(2) 0.067(4) 0.003(2) -0.005(2) 0.0045(16)
W31 0.026(2) 0.0332(19) 0.067(4) 0.007(2) 0.000(2) 0.0041(15)
W32 0.034(2) 0.039(2) 0.063(4) 0.003(2) -0.004(2) -0.0037(17)
W33 0.026(2) 0.035(2) 0.063(3) 0.006(2) 0.003(2) 0.0013(15)
W34 0.026(2) 0.042(2) 0.071(4) -0.001(2) -0.003(2) -0.0006(16)
W100 0.028(2) 0.0212(17) 0.060(3) 0.0014(19) 0.001(2) -0.0005(14)
W112 0.034(2) 0.0275(19) 0.062(3) 0.009(2) 0.003(2) -0.0006(15)
W200 0.027(2) 0.0311(19) 0.064(4) 0.009(2) -0.003(2) 0.0063(15)
Mn1 0.043(4) 0.044(4) 0.044(4) 0.0001(13) 0.0003(13) -0.0002(13)
Mn2 0.025(7) 0.027(7) 0.145(19) 0.020(9) 0.013(9) -0.005(5)
P4 0.002(4) 0.002(4) 0.001(4) 0.0003(13) -0.0002(13) 0.0002(13)
P5 0.019(9) 0.025(8) 0.052(12) -0.010(8) -0.004(9) -0.002(7)
P6 0.031(14) 0.045(14) 0.07(2) -0.018(15) 0.031(15) -0.010(11)
P100 0.041(16) 0.030(13) 0.10(3) -0.016(16) -0.038(18) 0.002(11)
P101 0.039(10) 0.024(9) 0.062(12) 0.006(9) -0.002(10) -0.009(8)
Mn3 0.076(12) 0.073(12) 0.108(19) 0.004(12) -0.005(12) -0.005(10)

loop_
_atom_type_symbol
_atom_type_description
_atom_type_scat_dispersion_real
_atom_type_scat_dispersion_imag
_atom_type_scat_source
C C 0.0033 0.0016 'International Tables Vol C Tables 4.2.6.8 and 6.1.1.4'
H H 0.0000 0.0000 'International Tables Vol C Tables 4.2.6.8 and 6.1.1.4'
K K 0.2009 0.2494 'International Tables Vol C Tables 4.2.6.8 and 6.1.1.4'
Mn Mn 0.3368 0.7283 'International Tables Vol C Tables 4.2.6.8 and 6.1.1.4'
O O 0.0106 0.0060 'International Tables Vol C Tables 4.2.6.8 and 6.1.1.4'
P P 0.1023 0.0942 'International Tables Vol C Tables 4.2.6.8 and 6.1.1.4'
W W -0.8490 6.8722 'International Tables Vol C Tables 4.2.6.8 and 6.1.1.4'
N N 0.0061 0.0033 'International Tables Vol C Tables 4.2.6.8 and 6.1.1.4'

loop_
_geom_angle_atom_site_label_1
_geom_angle_atom_site_label_2
_geom_angle_atom_site_label_3
_geom_angle
O432 W1 O217 95(3)
O432 W1 O429 100(4)
O217 W1 O429 164(3)
O432 W1 O423 92(3)
O217 W1 O423 92(3)
O429 W1 O423 92(3)
O432 W1 O266 102(3)
O217 W1 O266 81(2)
O429 W1 O266 91(2)
O423 W1 O266 166(3)
O432 W1 O210 173(3)
O217 W1 O210 79.4(19)
O429 W1 O210 86(2)
O423 W1 O210 86(2)
O266 W1 O210 80.9(17)
O53 W2 O275 101(2)
O53 W2 O243 103(2)
O275 W2 O243 91(2)
O53 W2 O413 99(2)
O275 W2 O413 160(2)
O243 W2 O413 89(2)
O53 W2 O420 103(2)
O275 W2 O420 76(2)
O243 W2 O420 154(2)
O413 W2 O420 94.7(18)
O53 W2 O242 175.6(17)
O275 W2 O242 80(2)
O243 W2 O242 73(2)
O413 W2 O242 81.3(17)
O420 W2 O242 81.7(18)
O439 W4 O268 91(2)
O439 W4 O244 106(3)
O268 W4 O244 97(2)
O439 W4 O243 156(2)
O268 W4 O243 89(2)
O244 W4 O243 97(3)
O439 W4 O245 88(2)
O268 W4 O245 166(2)
O244 W4 O245 97(2)
O243 W4 O245 87(2)
O439 W4 O242 86(2)
O268 W4 O242 83.3(18)
O244 W4 O242 168(2)
O243 W4 O242 70(2)
O245 W4 O242 82.6(18)
O276 W6 O250 99(3)
O276 W6 O271 97(3)
O250 W6 O271 162(2)
O276 W6 O253 102(3)
O250 W6 O253 85(2)
O271 W6 O253 83(2)
O276 W6 O806 104(3)
O250 W6 O806 94(2)
O271 W6 O806 91(2)
O253 W6 O806 154(3)
O276 W6 O272 174(2)
O250 W6 O272 87.1(18)
O271 W6 O272 77(2)
O253 W6 O272 80.2(18)
O806 W6 O272 73(2)
O283 W7 O270 104(2)
O283 W7 O414 93(2)
O270 W7 O414 162(2)
O283 W7 O443 97(2)
O270 W7 O443 95(2)
O414 W7 O443 86(2)
O283 W7 O605 114(3)
O270 W7 O605 82(3)
O414 W7 O605 88(3)
O443 W7 O605 149(3)
O283 W7 O237 172.0(19)
O270 W7 O237 83(2)
O414 W7 O237 79.3(18)
O443 W7 O237 83.6(18)
O605 W7 O237 65(2)
O807 W8 O607 83(3)
O807 W8 O220 103(3)
O607 W8 O220 94(3)
O807 W8 O437 116(3)
O607 W8 O437 159(3)
O220 W8 O437 89(3)
O807 W8 O221 90(2)
O607 W8 O221 84(3)
O220 W8 O221 166(2)
O437 W8 O221 89(2)
O807 W8 O13 154(2)
O607 W8 O13 71(3)
O220 W8 O13 81.4(19)
O437 W8 O13 89.0(19)
O221 W8 O13 84.4(17)
O413 W9 O443 92(2)
O413 W9 O234 103(2)
O443 W9 O234 102(2)
O413 W9 O281 89(2)
O443 W9 O281 160(3)
O234 W9 O281 97(2)
O413 W9 O609 162(3)
O443 W9 O609 90(2)
O234 W9 O609 93(2)
O281 W9 O609 83(2)
O413 W9 O2 87(2)
O443 W9 O2 87(2)
O234 W9 O2 166.1(18)
O281 W9 O2 73(2)
O609 W9 O2 76(2)
O420 W10 O274 80(3)
O420 W10 O459 94(3)
O274 W10 O459 100(2)
O420 W10 O270 95(3)
O274 W10 O270 161(2)
O459 W10 O270 98(2)
O420 W10 O729 159(3)
O274 W10 O729 90(3)
O459 W10 O729 106(2)
O270 W10 O729 89(3)
O420 W10 O273 89(3)
O274 W10 O273 81(2)
O459 W10 O273 177(2)
O270 W10 O273 81(2)
O729 W10 O273 71(2)
O251 W11 O451 105(3)
O251 W11 O252 105(2)
O451 W11 O252 83(3)
O251 W11 O250 104(2)
O451 W11 O250 151(3)
O252 W11 O250 88(2)
O251 W11 O248 107(2)
O451 W11 O248 76(3)
O252 W11 O248 145(3)
O250 W11 O248 97(2)
O251 W11 O249 167.0(19)
O451 W11 O249 64(2)
O252 W11 O249 80(2)
O250 W11 O249 88.0(15)
O248 W11 O249 65.8(17)
O222 W12 O269 94(3)
O222 W12 O267 103(3)
O269 W12 O267 94(3)
O222 W12 O223 89(2)
O269 W12 O223 169(2)
O267 W12 O223 96(2)
O222 W12 O224 160(3)
O269 W12 O224 91(3)
O267 W12 O224 96(3)
O223 W12 O224 83(2)
O222 W12 O403 74(2)
O269 W12 O403 87(3)
O267 W12 O403 177(3)
O223 W12 O403 84(2)
O224 W12 O403 87(2)
O213 W13 O421 103(3)
O213 W13 O431 90(3)
O421 W13 O431 94(3)
O213 W13 O438 103(3)
O421 W13 O438 81(3)
O431 W13 O438 166(3)
O213 W13 O429 107(3)
O421 W13 O429 149(3)
O431 W13 O429 94(3)
O438 W13 O429 85(2)
O213 W13 O208 169(3)
O421 W13 O208 70(3)
O431 W13 O208 82(3)
O438 W13 O208 84(2)
O429 W13 O208 82(2)
O444 W14 O214 109(2)
O444 W14 O40 104(3)
O214 W14 O40 87(2)
O444 W14 O431 97(3)
O214 W14 O431 88(2)
O40 W14 O431 159(3)
O444 W14 O802 92(3)
O214 W14 O802 158(3)
O40 W14 O802 93(3)
O431 W14 O802 85(3)
O444 W14 O424 165(2)
O214 W14 O424 85.0(18)
O40 W14 O424 81(3)
O431 W14 O424 77(3)
O802 W14 O424 74(3)
O605 W15 O452 103(4)
O605 W15 O236 94(3)
O452 W15 O236 99(3)
O605 W15 O449 155(3)
O452 W15 O449 102(3)
O236 W15 O449 85(2)
O605 W15 O405 87(3)
O452 W15 O405 104(2)
O236 W15 O405 156(2)
O449 W15 O405 83(2)
O605 W15 O237 71(3)
O452 W15 O237 172(2)
O236 W15 O237 76(2)
O449 W15 O237 84.4(19)
O405 W15 O237 82(2)
O441 W16 O281 84(3)
O441 W16 O257 101(3)
O281 W16 O257 92(2)
O441 W16 O268 157(2)
O281 W16 O268 84(2)
O257 W16 O268 99(2)
O441 W16 O604 90(3)
O281 W16 O604 155(2)
O257 W16 O604 113(2)
O268 W16 O604 93(2)
O441 W16 O2 73(2)
O281 W16 O2 77(2)
O257 W16 O2 168(2)
O268 W16 O2 85.1(19)
O604 W16 O2 78(2)
O451 W17 O260 115(3)
O451 W17 O275 146(3)
O260 W17 O275 99(2)
O451 W17 O274 90(3)
O260 W17 O274 102(2)
O275 W17 O274 79(2)
O451 W17 O249 65(2)
O260 W17 O249 173.0(16)
O275 W17 O249 82.1(18)
O274 W17 O249 84.7(19)
O436 W18 O218 98(3)
O436 W18 O269 96(2)
O218 W18 O269 162(3)
O436 W18 O435 110(3)
O218 W18 O435 87(3)
O269 W18 O435 77(3)
O436 W18 O217 98(2)
O218 W18 O217 98(2)
O269 W18 O217 92(3)
O435 W18 O217 151(3)
O436 W18 O210 172.6(19)
O218 W18 O210 82(2)
O269 W18 O210 86(2)
O435 W18 O210 78(2)
O217 W18 O210 74.5(17)
O456 W19 O411 93(3)
O456 W19 O409 165(3)
O411 W19 O409 81(3)
O456 W19 O803 99(3)
O411 W19 O803 103(3)
O409 W19 O803 96(3)
O456 W19 O802 88(3)
O411 W19 O802 161(3)
O409 W19 O802 93(3)
O803 W19 O802 95(3)
O456 W19 O424 86(3)
O411 W19 O424 87(2)
O409 W19 O424 80(2)
O803 W19 O424 168(3)
O802 W19 O424 74(2)
O246 W20 O806 99(3)
O246 W20 O18 102(2)
O806 W20 O18 91(2)
O246 W20 O241 93(2)
O806 W20 O241 88(3)
O18 W20 O241 164(2)
O246 W20 O439 103(2)
O806 W20 O439 158(2)
O18 W20 O439 90(2)
O241 W20 O439 86(3)
O246 W20 O272 172(2)
O806 W20 O272 76(2)
O18 W20 O272 83.9(19)
O241 W20 O272 81(2)
O439 W20 O272 81.8(19)
O226 W21 O220 104(2)
O226 W21 O428 91(2)
O220 W21 O428 165(2)
O226 W21 O411 103(3)
O220 W21 O411 96(3)
O428 W21 O411 82(2)
O226 W21 O227 99(3)
O220 W21 O227 89(3)
O428 W21 O227 87(2)
O411 W21 O227 157(3)
O226 W21 O401 159(3)
O220 W21 O401 87(2)
O428 W21 O401 78(2)
O411 W21 O401 95(3)
O227 W21 O401 63(3)
O52 W22 O729 95(3)
O52 W22 O253 108(3)
O729 W22 O253 156(3)
O52 W22 O405 107(2)
O729 W22 O405 94(3)
O253 W22 O405 86(2)
O52 W22 O252 99(3)
O729 W22 O252 82(3)
O253 W22 O252 87(2)
O405 W22 O252 154(3)
O52 W22 O273 168(2)
O729 W22 O273 75(2)
O253 W22 O273 81(2)
O405 W22 O273 80(2)
O252 W22 O273 74(2)
O462 W23 O240 102(3)
O462 W23 O271 104(3)
O240 W23 O271 94(2)
O462 W23 O422 94(3)
O240 W23 O422 87(2)
O271 W23 O422 161(3)
O462 W23 O449 101(2)
O240 W23 O449 156(2)
O271 W23 O449 87(2)
O422 W23 O449 84(2)
O464 W24 O248 106(2)
O464 W24 O245 95(2)
O248 W24 O245 157(2)
O464 W24 O18 108(2)
O248 W24 O18 94(3)
O245 W24 O18 90(2)
O464 W24 O249 166.0(19)
O248 W24 O249 68.7(18)
O245 W24 O249 89.0(18)
O18 W24 O249 85.2(18)
O232 W25 O445 105(3)
O232 W25 O229 98(3)
O445 W25 O229 98(3)
O232 W25 O223 103(2)
O445 W25 O223 86(3)
O229 W25 O223 157(2)
O232 W25 O426 98(3)
O445 W25 O426 157(3)
O229 W25 O426 83(2)
O223 W25 O426 84(2)
O419 W26 O435 112(3)
O419 W26 O427 90(3)
O435 W26 O427 85(3)
O419 W26 O607 98(3)
O435 W26 O607 151(4)
O427 W26 O607 94(3)
O419 W26 O458 101(2)
O435 W26 O458 96(3)
O427 W26 O458 168(3)
O607 W26 O458 79(2)
O419 W26 O13 168(2)
O435 W26 O13 79(3)
O427 W26 O13 87(2)
O607 W26 O13 71(3)
O458 W26 O13 82(2)
O422 W27 O236 84(2)
O422 W27 O89 152(4)
O236 W27 O89 98(4)
O422 W27 O233 159(2)
O236 W27 O233 78(2)
O89 W27 O233 45(4)
O422 W27 O448 82(2)
O236 W27 O448 83(2)
O89 W27 O448 126(4)
O233 W27 O448 84(2)
O224 W28 O227 161(3)
O224 W28 O225 95(3)
O227 W28 O225 104(3)
O224 W28 O427 92(3)
O227 W28 O427 92(2)
O225 W28 O427 90(3)
O224 W28 O426 83(2)
O227 W28 O426 90(2)
O225 W28 O426 100(3)
O427 W28 O426 170(2)
O224 W28 O401 91(3)
O227 W28 O401 70(3)
O225 W28 O401 174(3)
O427 W28 O401 92(3)
O426 W28 O401 79(2)
O231 W30 O430 100(2)
O231 W30 O442 108(2)
O430 W30 O442 151.8(19)
O231 W30 O40 107(3)
O430 W30 O40 85(2)
O442 W30 O40 85(2)
O231 W30 O445 105(3)
O430 W30 O445 85(2)
O442 W30 O445 89(2)
O40 W30 O445 147(3)
O231 W30 O228 175(2)
O430 W30 O228 82.8(18)
O442 W30 O228 69.2(19)
O40 W30 O228 77(3)
O445 W30 O228 71(2)
O809 W31 O221 97(3)
O809 W31 O447 98(3)
O221 W31 O447 87(3)
O809 W31 O440 101(3)
O221 W31 O440 95(2)
O447 W31 O440 160.6(19)
O809 W31 O418 100(3)
O221 W31 O418 161(2)
O447 W31 O418 82(2)
O440 W31 O418 90.0(18)
O809 W31 O416 170(3)
O221 W31 O416 84(2)
O447 W31 O416 91.9(19)
O440 W31 O416 69.1(16)
O418 W31 O416 80.0(17)
O230 W32 O442 101(3)
O230 W32 O428 104(2)
O442 W32 O428 155.1(18)
O230 W32 O409 108(3)
O442 W32 O409 88(2)
O428 W32 O409 85(2)
O230 W32 O229 99(3)
O442 W32 O229 93(2)
O428 W32 O229 82(2)
O409 W32 O229 152(2)
O230 W32 O228 170(2)
O442 W32 O228 71(2)
O428 W32 O228 84.0(18)
O409 W32 O228 79(2)
O229 W32 O228 75(2)
O450 W33 O235 105(3)
O450 W33 O441 103(3)
O235 W33 O441 91(3)
O450 W33 O434 94(2)
O235 W33 O434 160(2)
O441 W33 O434 78(3)
O450 W33 O448 173.8(18)
O235 W33 O448 80(2)
O441 W33 O448 80(2)
O434 W33 O448 81.9(19)
O211 W34 O458 103(2)
O211 W34 O440 97.1(18)
O458 W34 O440 92(2)
O211 W34 O218 101(2)
O458 W34 O218 87(3)
O440 W34 O218 162(3)
O211 W34 O446 90(2)
O458 W34 O446 165(3)
O440 W34 O446 90.5(19)
O218 W34 O446 85(2)
O211 W34 O416 169.2(16)
O458 W34 O416 83(2)
O440 W34 O416 73.3(17)
O218 W34 O416 88(2)
O446 W34 O416 84.6(19)
O801 W100 O421 113(3)
O801 W100 O437 97(3)
O421 W100 O437 150(3)
O801 W100 O447 93(2)
O421 W100 O447 89(3)
O437 W100 O447 89(2)
O801 W100 O456 98(3)
O421 W100 O456 93(3)
O437 W100 O456 83(3)
O447 W100 O456 167(3)
O801 W100 O208 173(2)
O421 W100 O208 61(2)
O437 W100 O208 89.9(18)
O447 W100 O208 83.7(18)
O456 W100 O208 86(2)
O604 W112 O239 98(3)
O604 W112 O235 82(3)
O239 W112 O235 98(2)
O604 W112 O241 92(3)
O239 W112 O241 96(2)
O235 W112 O241 165(3)
O604 W112 O240 152(3)
O239 W112 O240 108(2)
O235 W112 O240 86(3)
O241 W112 O240 94(3)
O604 W112 O238 69(3)
O239 W112 O238 167(3)
O235 W112 O238 77(3)
O241 W112 O238 88(2)
O240 W112 O238 84(3)
O410 W200 O214 107(2)
O410 W200 O222 101(3)
O214 W200 O222 152(2)
O410 W200 O430 100(2)
O214 W200 O430 83.9(17)
O222 W200 O430 91(2)
O410 W200 O423 95(3)
O214 W200 O423 84(2)
O222 W200 O423 94(3)
O430 W200 O423 162.8(19)
O410 W200 O403 171(3)
O214 W200 O403 82(2)
O222 W200 O403 70(2)
O430 W200 O403 82(2)
O423 W200 O403 84(2)
O728 Mn1 O207 90.3(17)
O728 Mn1 O206 81.1(18)
O207 Mn1 O206 99.5(19)
O728 Mn1 O622 81.9(18)
O207 Mn1 O622 89.7(19)
O206 Mn1 O622 161(2)
O728 Mn1 O203 81.1(14)
O207 Mn1 O203 166.1(18)
O206 Mn1 O203 90.0(17)
O622 Mn1 O203 78.3(17)
O728 Mn1 O259 170.0(17)
O207 Mn1 O259 96(2)
O206 Mn1 O259 105.1(19)
O622 Mn1 O259 90.7(19)
O203 Mn1 O259 91.0(18)
O200 Mn2 O201 93(2)
O200 Mn2 O202 93(3)
O201 Mn2 O202 172(3)
O200 Mn2 O728 167(2)
O201 Mn2 O728 88(2)
O202 Mn2 O728 85(3)
O200 Mn2 O203 84(2)
O201 Mn2 O203 84(2)
O202 Mn2 O203 90(3)
O728 Mn2 O203 82.5(14)
O200 Mn2 O731 102(3)
O201 Mn2 O731 90(3)
O202 Mn2 O731 95(4)
O728 Mn2 O731 91(3)
O203 Mn2 O731 172(3)
W20 O18 W24 148(3)
W14 O40 W30 152(4)
P6 O158 P5 162(3)
P6 O200 Mn2 140(4)
P5 O201 Mn2 141(4)
Mn2 O203 Mn1 94.8(16)
P101 O206 Mn1 131(3)
P100 O207 Mn1 132(3)
P209 O208 W13 141(2)
P209 O208 W100 120(2)
W13 O208 W100 90.8(16)
O210 P209 O208 109(3)
O210 P209 O13 103(3)
O208 P209 O13 124(3)
O210 P209 O416 107(2)
O208 P209 O416 108(3)
O13 P209 O416 104(3)
P209 O210 W18 133(3)
P209 O210 W1 126(3)
W18 O210 W1 87.7(13)
W14 O214 W200 154(2)
W1 O217 W18 118(2)
W18 O218 W34 155(4)
W21 O220 W8 157(4)
W31 O221 W8 148(3)
W12 O222 W200 127(3)
W25 O223 W12 149(3)
W28 O224 W12 148(4)
W28 O227 W21 126(4)
P4 O228 W32 129(3)
P4 O228 W30 131(3)
W32 O228 W30 87.9(18)
W25 O229 W32 122(3)
P6 O233 O89 143(6)
P6 O233 W27 141(4)
O89 O233 W27 66(5)
W112 O235 W33 154(4)
W15 O236 W27 153(3)
P2 O237 W7 133(3)
P2 O237 W15 133(3)
W7 O237 W15 88.1(9)
P2 O238 W112 147(4)
W23 O240 W112 128(3)
W112 O241 W20 163(4)
P1 O242 W2 133(2)
P1 O242 W4 127(2)
W2 O242 W4 89.1(16)
W4 O243 W2 127(3)
W24 O245 W4 147(4)
W24 O248 W11 129(3)
P1 O249 W24 122.8(12)
P1 O249 W17 123.8(13)
W24 O249 W17 93.8(8)
P1 O249 W11 121.0(13)
W24 O249 W11 94.1(8)
W17 O249 W11 93.4(8)
W6 O250 W11 149(3)
W22 O252 W11 150(4)
W22 O253 W6 156(3)
P100 O266 W1 159(3)
W4 O268 W16 158(3)
W12 O269 W18 167(4)
W7 O270 W10 159(4)
W23 O271 W6 171(3)
P1 O272 W20 128(2)
P1 O272 W6 121(2)
W20 O272 W6 87.0(14)
P1 O273 W22 132(3)
P1 O273 W10 129(3)
W22 O273 W10 90.3(14)
W10 O274 W17 155(3)
W2 O275 W17 158(3)
W16 O281 W9 121(3)
P4 O401 W28 139(4)
P4 O401 W21 120(4)
W28 O401 W21 99(3)
P4 O403 W12 129(4)
P4 O403 W200 127(4)
W12 O403 W200 89(2)
W22 O405 W15 167(4)
W19 O409 W32 155(4)
W19 O411 W21 153(4)
W9 O413 W2 164(3)
P6 O414 W7 149(3)
P209 O416 W34 129(3)
P209 O416 W31 125(2)
W34 O416 W31 95.0(17)
P101 O418 W31 141(3)
W10 O420 W2 157(4)
W13 O421 W100 137(4)
W23 O422 W27 153(4)
W1 O423 W200 170(3)
P4 O424 W19 129(3)
P4 O424 W14 123(3)
W19 O424 W14 93(2)
W25 O426 W28 150(3)
W28 O427 W26 155(3)
W32 O428 W21 150(2)
W1 O429 W13 159(4)
W30 O430 W200 153(2)
W14 O431 W13 164(4)
P5 O434 W33 129(3)
W26 O435 W18 143(4)
W100 O437 W8 143(3)
P101 O438 W13 152(3)
W4 O439 W20 150(3)
W34 O440 W31 122(2)
W16 O441 W33 140(4)
W32 O442 W30 131(3)
W9 O443 W7 157(3)
W25 O445 W30 131(3)
P100 O446 W34 141(3)
W31 O447 W100 148(3)
P2 O448 W27 128(4)
P2 O448 W33 126(3)
W27 O448 W33 88.3(14)
W15 O449 W23 152(3)
W17 O451 W11 139(4)
W19 O456 W100 163(5)
W34 O458 W26 144(3)
W112 O604 W16 160(4)
W15 O605 W7 136(5)
W8 O607 W26 126(4)
P5 O609 W9 151(4)
C127 O716 C124 50(3)
Mn1 O728 Mn2 101.4(12)
W22 O729 W10 123(3)
W14 O802 W19 119(4)
W20 O806 W6 123(4)
C101 C100 C105 120.0
C101 C100 P6 120(4)
C105 C100 P6 120(4)
C102 C101 C100 120.0
C102 C101 H101 120.0
C100 C101 H101 120.0
C101 C102 C103 120.0
C101 C102 H102 120.0
C103 C102 H102 120.0
C104 C103 C102 120.0
C104 C103 C106 120(3)
C102 C103 C106 119(3)
C103 C104 C105 120.0
C103 C104 H104 120.0
C105 C104 H104 120.0
C104 C105 C100 120.0
C104 C105 H105 120.0
C100 C105 H105 120.0
O726 C106 O725 110(3)
O726 C106 C103 129(4)
O725 C106 C103 119(3)
C108 C107 C112 120.0
C108 C107 P5 122(3)
C112 C107 P5 118(3)
C109 C108 C107 120.0
C109 C108 H108 120.0
C107 C108 H108 120.0
C108 C109 C110 120.0
C108 C109 H109 120.0
C110 C109 H109 120.0
C111 C110 C109 120.0
C111 C110 C113 120(3)
C109 C110 C113 120(3)
C110 C111 C112 120.0
C110 C111 H111 120.0
C112 C111 H111 120.0
C111 C112 C107 120.0
C111 C112 H112 120.0
C107 C112 H112 120.0
O711 C113 O712 111(5)
O711 C113 C110 126(5)
O712 C113 C110 123(5)
C115 C114 C119 120.0
C115 C114 P101 121(3)
C119 C114 P101 118(3)
C116 C115 C114 120.0
C116 C115 H115 120.0
C114 C115 H115 120.0
C115 C116 C117 120.0
C115 C116 H116 120.0
C117 C116 H116 120.0
C120 C117 C116 120(3)
C120 C117 C118 120(3)
C116 C117 C118 120.0
C119 C118 C117 120.0
C119 C118 H118 120.0
C117 C118 H118 120.0
C118 C119 C114 120.0
C118 C119 H119 120.0
C114 C119 H119 120.0
O128 C120 C117 129(9)
O128 C120 O705 115(8)
C117 C120 O705 111(5)
C122 C121 C126 120.0
C122 C121 P100 120(5)
C126 C121 P100 118(5)
C121 C122 C123 120.0
C121 C122 H122 120.0
C123 C122 H122 120.0
C124 C123 C122 120.0
C124 C123 H123 120.0
C122 C123 H123 120.0
C125 C124 C123 120.0
C125 C124 C127 122(3)
C123 C124 C127 118(3)
C125 C124 O716 92(4)
C123 C124 O716 137(4)
C127 C124 O716 43(2)
C124 C125 C126 120.0
C124 C125 H125 120.0
C126 C125 H125 120.0
C125 C126 C121 120.0
C125 C126 H126 120.0
C121 C126 H126 120.0
O716 C127 O715 93(7)
O716 C127 C124 87(6)
O715 C127 C124 126(7)
O228 P4 O403 109(3)
O228 P4 O424 104(3)
O403 P4 O424 112(3)
O228 P4 O401 100(4)
O403 P4 O401 109(4)
O424 P4 O401 120(3)
O201 P5 O609 117(4)
O201 P5 O434 103(3)
O609 P5 O434 109(4)
O201 P5 C107 106(3)
O609 P5 C107 111(3)
O434 P5 C107 110(3)
O201 P5 O158 80(3)
O609 P5 O158 64(3)
O434 P5 O158 70(2)
C107 P5 O158 174(3)
O233 P6 O200 115(4)
O233 P6 O414 115(3)
O200 P6 O414 105(3)
O233 P6 C100 107(4)
O200 P6 C100 106(3)
O414 P6 C100 108(3)
O233 P6 O158 78(3)
O200 P6 O158 75(3)
O414 P6 O158 65(2)
C100 P6 O158 173(3)
O266 P100 O207 119(4)
O266 P100 O446 106(3)
O207 P100 O446 120(3)
O266 P100 C121 104(3)
O207 P100 C121 96(3)
O446 P100 C121 110(4)
O418 P101 O206 118(3)
O418 P101 O438 108(3)
O206 P101 O438 107(3)
O418 P101 C114 111(3)
O206 P101 C114 110(3)
O438 P101 C114 102(3)
P209 O13 W26 133(2)
P209 O13 W8 119(2)
W26 O13 W8 90.1(15)
O273 P1 O242 113(3)
O273 P1 O272 114(3)
O242 P1 O272 110(3)
O273 P1 O249 104(2)
O242 P1 O249 104(2)
O272 P1 O249 112(2)
O902 Mn3 O900 86(3)
O902 Mn3 O903 85(3)
O900 Mn3 O903 172(3)
O902 Mn3 O901 82(3)
O900 Mn3 O901 84(3)
O903 Mn3 O901 94(3)
O902 Mn3 O904 102(3)
O900 Mn3 O904 79(3)
O903 Mn3 O904 103(3)
O901 Mn3 O904 163(3)
O902 Mn3 O905 161(5)
O900 Mn3 O905 98(4)
O903 Mn3 O905 89(4)
O901 Mn3 O905 81(5)
O904 Mn3 O905 97(5)
O233 O89 W27 70(5)
O2 P2 O448 105(4)
O2 P2 O238 86(4)
O448 P2 O238 113(4)
O2 P2 O237 120(3)
O448 P2 O237 103(3)
O238 P2 O237 128(4)
P2 O2 W16 138(3)
P2 O2 W9 127(3)
W16 O2 W9 88.3(11)

loop_
_geom_bond_atom_site_label_1
_geom_bond_atom_site_label_2
_geom_bond_distance
W1 O432 1.69(9)
W1 O217 1.79(5)
W1 O429 1.79(6)
W1 O423 1.81(6)
W1 O266 2.04(5)
W1 O210 2.45(5)
W2 O53 1.73(5)
W2 O275 1.81(5)
W2 O243 1.90(5)
W2 O413 2.05(4)
W2 O420 2.30(6)
W2 O242 2.35(5)
W4 O439 1.83(6)
W4 O268 1.87(5)
W4 O244 1.88(6)
W4 O243 1.88(6)
W4 O245 2.01(6)
W4 O242 2.48(4)
W6 O276 1.79(8)
W6 O250 1.90(4)
W6 O271 1.91(5)
W6 O253 1.91(5)
W6 O806 1.95(6)
W6 O272 2.49(5)
W7 O283 1.70(5)
W7 O270 1.90(5)
W7 O414 1.91(5)
W7 O443 1.97(5)
W7 O605 2.08(9)
W7 O237 2.40(4)
W8 O807 1.66(2)
W8 O607 1.79(8)
W8 O220 1.92(6)
W8 O437 1.94(6)
W8 O221 2.10(5)
W8 O13 2.46(4)
W9 O413 1.76(4)
W9 O443 1.80(5)
W9 O234 1.91(5)
W9 O281 1.97(5)
W9 O609 2.03(6)
W9 O2 2.47(5)
W10 O420 1.43(6)
W10 O274 1.82(6)
W10 O459 1.83(5)
W10 O270 1.93(5)
W10 O729 1.99(7)
W10 O273 2.41(4)
W11 O251 1.76(5)
W11 O451 1.84(8)
W11 O252 1.94(6)
W11 O250 1.95(5)
W11 O248 1.96(5)
W11 O249 2.33(2)
W12 O222 1.83(6)
W12 O269 1.85(7)
W12 O267 1.91(7)
W12 O223 1.97(5)
W12 O224 2.03(7)
W12 O403 2.38(7)
W13 O213 1.17(6)
W13 O421 1.73(7)
W13 O431 1.90(7)
W13 O438 1.95(5)
W13 O429 1.99(6)
W13 O208 2.20(5)
W14 O444 1.71(7)
W14 O214 1.84(4)
W14 O40 1.87(7)
W14 O431 1.90(7)
W14 O802 1.91(7)
W14 O424 2.39(6)
W15 O605 1.55(9)
W15 O452 1.72(6)
W15 O236 1.85(5)
W15 O449 1.86(5)
W15 O405 1.89(5)
W15 O237 2.44(4)
W16 O441 1.89(7)
W16 O281 1.90(6)
W16 O257 1.95(5)
W16 O268 1.98(5)
W16 O604 2.01(7)
W16 O2 2.37(4)
W17 O451 1.78(8)
W17 O260 1.79(5)
W17 O275 1.96(5)
W17 O274 1.97(6)
W17 O249 2.32(2)
W18 O436 1.76(5)
W18 O218 1.86(6)
W18 O269 1.93(7)
W18 O435 2.11(7)
W18 O217 2.13(5)
W18 O210 2.41(5)
W19 O456 1.75(7)
W19 O411 1.81(7)
W19 O409 1.91(6)
W19 O803 1.93(7)
W19 O802 2.02(8)
W19 O424 2.28(5)
W20 O246 1.65(5)
W20 O806 1.89(7)
W20 O18 1.92(2)
W20 O241 1.93(6)
W20 O439 1.98(6)
W20 O272 2.41(4)
W21 O226 1.80(5)
W21 O220 1.90(6)
W21 O428 1.95(4)
W21 O411 1.97(7)
W21 O227 1.99(7)
W21 O401 2.33(7)
W22 O52 1.75(6)
W22 O729 1.84(7)
W22 O253 1.85(5)
W22 O405 1.88(5)
W22 O252 1.91(6)
W22 O273 2.34(4)
W23 O462 1.45(6)
W23 O240 1.83(5)
W23 O271 1.86(5)
W23 O422 1.88(6)
W23 O449 1.95(5)
W24 O464 1.77(5)
W24 O248 1.80(6)
W24 O245 1.88(6)
W24 O18 1.92(2)
W24 O249 2.31(2)
W25 O232 1.73(6)
W25 O445 1.75(7)
W25 O229 1.88(6)
W25 O223 1.89(4)
W25 O426 1.90(5)
W26 O419 1.73(6)
W26 O435 1.78(7)
W26 O427 1.93(5)
W26 O607 2.01(7)
W26 O458 2.11(6)
W26 O13 2.31(5)
W27 O422 1.93(6)
W27 O236 1.95(5)
W27 O89 2.03(12)
W27 O233 2.09(6)
W27 O448 2.39(5)
W28 O224 1.79(6)
W28 O227 1.80(6)
W28 O225 1.82(8)
W28 O427 1.90(6)
W28 O426 1.94(4)
W28 O401 2.11(8)
W30 O231 1.60(5)
W30 O430 1.86(4)
W30 O442 1.89(4)
W30 O40 1.95(7)
W30 O445 1.97(7)
W30 O228 2.47(6)
W31 O809 1.67(2)
W31 O221 1.74(6)
W31 O447 1.88(6)
W31 O440 2.01(4)
W31 O418 2.07(5)
W31 O416 2.30(4)
W32 O230 1.64(6)
W32 O442 1.84(5)
W32 O428 1.87(4)
W32 O409 1.91(6)
W32 O229 1.99(6)
W32 O228 2.42(5)
W33 O450 1.77(5)
W33 O235 1.98(7)
W33 O441 2.02(8)
W33 O434 2.04(6)
W33 O448 2.41(5)
W34 O211 1.71(4)
W34 O458 1.79(6)
W34 O440 1.82(4)
W34 O218 1.92(6)
W34 O446 1.93(5)
W34 O416 2.25(5)
W100 O801 1.61(5)
W100 O421 1.88(7)
W100 O437 1.93(6)
W100 O447 1.96(5)
W100 O456 2.05(7)
W100 O208 2.51(4)
W112 O604 1.72(7)
W112 O239 1.72(4)
W112 O235 1.84(7)
W112 O241 1.86(6)
W112 O240 1.91(6)
W112 O238 2.26(5)
W200 O410 1.69(6)
W200 O214 1.92(4)
W200 O222 1.95(6)
W200 O430 1.96(4)
W200 O423 1.97(6)
W200 O403 2.46(7)
Mn1 O728 2.12(2)
Mn1 O207 2.12(5)
Mn1 O206 2.15(5)
Mn1 O622 2.27(5)
Mn1 O203 2.34(5)
Mn1 O259 2.39(6)
Mn2 O200 2.05(6)
Mn2 O201 2.16(6)
Mn2 O202 2.18(9)
Mn2 O728 2.20(2)
Mn2 O203 2.20(5)
Mn2 O731 2.26(10)
O158 P6 1.99(5)
O158 P5 2.20(5)
O200 P6 1.53(6)
O201 P5 1.46(6)
O206 P101 1.56(5)
O207 P100 1.53(6)
O208 P209 1.51(5)
P209 O210 1.48(4)
P209 O13 1.55(5)
P209 O416 1.63(4)
O228 P4 1.41(5)
O233 P6 1.42(6)
O233 O89 1.56(14)
O237 P2 1.42(2)
O238 P2 1.42(2)
O242 P1 1.49(5)
O249 P1 1.74(3)
O266 P100 1.46(5)
O272 P1 1.52(5)
O273 P1 1.44(4)
O401 P4 1.66(8)
O403 P4 1.51(6)
O414 P6 1.66(6)
O418 P101 1.46(6)
O424 P4 1.62(6)
O434 P5 1.56(6)
O438 P101 1.61(5)
O446 P100 1.63(6)
O448 P2 1.41(2)
O609 P5 1.54(6)
O705 C120 1.45(10)
O711 C113 1.30(7)
O712 C113 1.36(7)
O715 C127 1.284(18)
O716 C127 1.272(18)
O716 C124 1.87(9)
O725 C106 1.27(2)
O726 C106 1.27(2)
C100 C101 1.3900
C100 C105 1.3900
C100 P6 1.83(5)
C101 C102 1.3900
C101 H101 0.9500
C102 C103 1.3900
C102 H102 0.9500
C103 C104 1.3900
C103 C106 1.43(3)
C104 C105 1.3900
C104 H104 0.9500
C105 H105 0.9500
C107 C108 1.3900
C107 C112 1.3900
C107 P5 1.78(4)
C108 C109 1.3900
C108 H108 0.9500
C109 C110 1.3900
C109 H109 0.9500
C110 C111 1.3900
C110 C113 1.39(4)
C111 C112 1.3900
C111 H111 0.9500
C112 H112 0.9500
C114 C115 1.3900
C114 C119 1.3900
C114 P101 1.87(5)
C115 C116 1.3900
C115 H115 0.9500
C116 C117 1.3900
C116 H116 0.9500
C117 C120 1.38(4)
C117 C118 1.3900
C118 C119 1.3900
C118 H118 0.9500
C119 H119 0.9500
C120 O128 1.30(3)
C121 C122 1.3900
C121 C126 1.3900
C121 P100 1.88(6)
C122 C123 1.3900
C122 H122 0.9500
C123 C124 1.3900
C123 H123 0.9500
C124 C125 1.3900
C124 C127 1.44(2)
C125 C126 1.3900
C125 H125 0.9500
C126 H126 0.9500
O900 Mn3 2.24(7)
O901 Mn3 2.33(10)
O902 Mn3 2.16(7)
O903 Mn3 2.30(8)
O904 Mn3 2.33(9)
O905 Mn3 2.39(3)
P2 O2 1.40(2)

loop_
_geom_torsion_atom_site_label_1
_geom_torsion_atom_site_label_2
_geom_torsion_atom_site_label_3
_geom_torsion_atom_site_label_4
_geom_torsion
O444 W14 O40 W30 125(9)
O214 W14 O40 W30 16(9)
O431 W14 O40 W30 -60(13)
O802 W14 O40 W30 -143(9)
O424 W14 O40 W30 -70(9)
W13 O208 P209 O210 -50(5)
W100 O208 P209 O210 172(2)
W13 O208 P209 O13 -172(3)
W100 O208 P209 O13 51(4)
W13 O208 P209 O416 66(4)
W100 O208 P209 O416 -71(3)
O208 P209 O210 W18 172(3)
O13 P209 O210 W18 -55(4)
O416 P209 O210 W18 55(4)
O208 P209 O210 W1 43(4)
O13 P209 O210 W1 177(3)
O416 P209 O210 W1 -74(4)
O444 W14 O214 W200 -124(6)
O40 W14 O214 W200 -20(6)
O431 W14 O214 W200 139(6)
O802 W14 O214 W200 70(9)
O424 W14 O214 W200 62(6)
O432 W1 O217 W18 -177(3)
O429 W1 O217 W18 21(10)
O423 W1 O217 W18 -85(3)
O266 W1 O217 W18 82(3)
O210 W1 O217 W18 0(2)
O436 W18 O218 W34 -150(10)
O269 W18 O218 W34 -10(18)
O435 W18 O218 W34 -40(10)
O217 W18 O218 W34 111(10)
O210 W18 O218 W34 38(10)
O809 W31 O221 W8 135(6)
O447 W31 O221 W8 37(5)
O440 W31 O221 W8 -124(5)
O418 W31 O221 W8 -20(11)
O416 W31 O221 W8 -55(5)
O269 W12 O222 W200 -81(4)
O267 W12 O222 W200 -176(3)
O223 W12 O222 W200 88(4)
O224 W12 O222 W200 22(9)
O403 W12 O222 W200 4(3)
O232 W25 O223 W12 -137(6)
O445 W25 O223 W12 119(6)
O229 W25 O223 W12 18(11)
O426 W25 O223 W12 -40(6)
O227 W28 O224 W12 -21(13)
O225 W28 O224 W12 150(7)
O427 W28 O224 W12 -121(7)
O426 W28 O224 W12 50(6)
O401 W28 O224 W12 -28(7)
O224 W28 O227 W21 -21(11)
O225 W28 O227 W21 169(4)
O427 W28 O227 W21 79(4)
O426 W28 O227 W21 -91(4)
O401 W28 O227 W21 -12(4)
O232 W25 O229 W32 -161(4)
O445 W25 O229 W32 -55(4)
O223 W25 O229 W32 43(9)
O426 W25 O229 W32 101(4)
O604 W112 O235 W33 19(8)
O239 W112 O235 W33 116(8)
O241 W112 O235 W33 -48(17)
O240 W112 O235 W33 -136(9)
O238 W112 O235 W33 -51(8)
O605 W15 O236 W27 -127(8)
O452 W15 O236 W27 129(8)
O449 W15 O236 W27 28(8)
O405 W15 O236 W27 -34(13)
O237 W15 O236 W27 -58(8)
O462 W23 O240 W112 179(3)
O271 W23 O240 W112 73(4)
O422 W23 O240 W112 -88(4)
O449 W23 O240 W112 -18(7)
O604 W112 O241 W20 -22(12)
O239 W112 O241 W20 -120(12)
O235 W112 O241 W20 44(20)
O240 W112 O241 W20 131(12)
O238 W112 O241 W20 47(12)
O439 W4 O243 W2 11(8)
O268 W4 O243 W2 -78(4)
O244 W4 O243 W2 -175(4)
O245 W4 O243 W2 88(4)
O242 W4 O243 W2 5(3)
O464 W24 O245 W4 -141(6)
O248 W24 O245 W4 67(10)
O18 W24 O245 W4 -33(6)
O249 W24 O245 W4 53(6)
O464 W24 O248 W11 179(4)
O245 W24 O248 W11 -31(10)
O18 W24 O248 W11 68(4)
O249 W24 O248 W11 -15(3)
O52 W22 O253 W6 113(8)
O729 W22 O253 W6 -49(11)
O405 W22 O253 W6 -140(8)
O252 W22 O253 W6 14(8)
O273 W22 O253 W6 -60(7)
O439 W4 O268 W16 5(8)
O244 W4 O268 W16 -102(8)
O243 W4 O268 W16 161(8)
O245 W4 O268 W16 88(13)
O242 W4 O268 W16 90(8)
O222 W12 O269 W18 122(20)
O267 W12 O269 W18 -134(20)
O223 W12 O269 W18 16(33)
O224 W12 O269 W18 -39(21)
O403 W12 O269 W18 49(20)
O283 W7 O270 W10 76(9)
O414 W7 O270 W10 -115(11)
O443 W7 O270 W10 -23(9)
O605 W7 O270 W10 -171(9)
O237 W7 O270 W10 -105(9)
O420 W10 O274 W17 38(9)
O459 W10 O274 W17 130(9)
O270 W10 O274 W17 -36(16)
O729 W10 O274 W17 -123(10)
O273 W10 O274 W17 -53(9)
O53 W2 O275 W17 -125(9)
O243 W2 O275 W17 132(9)
O413 W2 O275 W17 41(13)
O420 W2 O275 W17 -24(9)
O242 W2 O275 W17 59(9)
O52 W22 O405 W15 61(14)
O729 W22 O405 W15 157(13)
O253 W22 O405 W15 -48(13)
O252 W22 O405 W15 -123(13)
O273 W22 O405 W15 -129(13)
O605 W15 O405 W22 -160(14)
O452 W15 O405 W22 -57(14)
O236 W15 O405 W22 106(14)
O449 W15 O405 W22 43(13)
O237 W15 O405 W22 128(13)
O456 W19 O411 W21 -118(8)
O409 W19 O411 W21 48(8)
O803 W19 O411 W21 142(8)
O802 W19 O411 W21 -24(15)
O424 W19 O411 W21 -32(8)
O443 W9 O413 W2 4(11)
O234 W9 O413 W2 -98(11)
O281 W9 O413 W2 165(11)
O609 W9 O413 W2 101(12)
O2 W9 O413 W2 91(11)
O210 P209 O416 W34 -48(4)
O208 P209 O416 W34 -166(3)
O13 P209 O416 W34 60(3)
O210 P209 O416 W31 176(3)
O208 P209 O416 W31 58(4)
O13 P209 O416 W31 -75(4)
O274 W10 O420 W2 -54(9)
O459 W10 O420 W2 -154(9)
O270 W10 O420 W2 107(9)
O729 W10 O420 W2 8(15)
O273 W10 O420 W2 27(9)
O213 W13 O421 W100 157(6)
O431 W13 O421 W100 66(6)
O438 W13 O421 W100 -101(6)
O429 W13 O421 W100 -39(9)
O208 W13 O421 W100 -14(5)
O801 W100 O421 W13 -170(5)
O437 W100 O421 W13 11(10)
O447 W100 O421 W13 97(6)
O456 W100 O421 W13 -70(6)
O208 W100 O421 W13 14(5)
O462 W23 O422 W27 -128(8)
O240 W23 O422 W27 130(8)
O271 W23 O422 W27 35(13)
O449 W23 O422 W27 -27(8)
O232 W25 O426 W28 145(5)
O445 W25 O426 W28 -23(9)
O229 W25 O426 W28 -118(5)
O223 W25 O426 W28 42(5)
O230 W32 O428 W21 -136(5)
O442 W32 O428 W21 45(7)
O409 W32 O428 W21 -29(4)
O229 W32 O428 W21 126(5)
O228 W32 O428 W21 50(4)
O432 W1 O429 W13 -163(9)
O217 W1 O429 W13 -2(17)
O423 W1 O429 W13 105(10)
O266 W1 O429 W13 -61(9)
O210 W1 O429 W13 19(9)
O231 W30 O430 W200 135(6)
O442 W30 O430 W200 -41(9)
O40 W30 O430 W200 29(6)
O445 W30 O430 W200 -120(6)
O228 W30 O430 W200 -49(6)
O444 W14 O431 W13 -85(17)
O214 W14 O431 W13 24(17)
O40 W14 O431 W13 99(18)
O802 W14 O431 W13 -176(18)
O424 W14 O431 W13 110(18)
O419 W26 O435 W18 -110(7)
O427 W26 O435 W18 162(7)
O607 W26 O435 W18 71(10)
O458 W26 O435 W18 -7(7)
O13 W26 O435 W18 74(7)
O268 W4 O439 W20 136(6)
O244 W4 O439 W20 -127(6)
O243 W4 O439 W20 47(10)
O245 W4 O439 W20 -30(6)
O242 W4 O439 W20 52(6)
O211 W34 O440 W31 -178(2)
O458 W34 O440 W31 -74(3)
O218 W34 O440 W31 15(9)
O446 W34 O440 W31 91(3)
O416 W34 O440 W31 7(2)
O281 W16 O441 W33 152(6)
O257 W16 O441 W33 -117(5)
O268 W16 O441 W33 92(9)
O604 W16 O441 W33 -4(6)
O2 W16 O441 W33 74(5)
O230 W32 O442 W30 -165(3)
O428 W32 O442 W30 14(7)
O409 W32 O442 W30 87(3)
O229 W32 O442 W30 -65(3)
O228 W32 O442 W30 8(3)
O231 W30 O442 W32 167(3)
O430 W30 O442 W32 -17(6)
O40 W30 O442 W32 -86(4)
O445 W30 O442 W32 62(4)
O228 W30 O442 W32 -8(3)
O413 W9 O443 W7 114(7)
O234 W9 O443 W7 -142(7)
O281 W9 O443 W7 20(12)
O609 W9 O443 W7 -48(7)
O2 W9 O443 W7 28(7)
O232 W25 O445 W30 160(4)
O229 W25 O445 W30 59(5)
O223 W25 O445 W30 -98(4)
O426 W25 O445 W30 -33(9)
O809 W31 O447 W100 -141(6)
O221 W31 O447 W100 -44(6)
O440 W31 O447 W100 52(10)
O418 W31 O447 W100 119(6)
O416 W31 O447 W100 40(6)
O605 W15 O449 W23 57(10)
O452 W15 O449 W23 -131(6)
O236 W15 O449 W23 -33(6)
O405 W15 O449 W23 126(6)
O237 W15 O449 W23 43(6)
O260 W17 O451 W11 171(5)
O275 W17 O451 W11 -16(9)
O274 W17 O451 W11 -86(6)
O249 W17 O451 W11 -2(5)
O251 W11 O451 W17 -173(5)
O252 W11 O451 W17 83(6)
O250 W11 O451 W17 11(10)
O248 W11 O451 W17 -68(6)
O249 W11 O451 W17 2(5)
O411 W19 O456 W100 23(15)
O409 W19 O456 W100 -42(23)
O803 W19 O456 W100 127(14)
O802 W19 O456 W100 -138(15)
O424 W19 O456 W100 -64(14)
O211 W34 O458 W26 -124(6)
O440 W34 O458 W26 138(6)
O218 W34 O458 W26 -23(6)
O446 W34 O458 W26 37(13)
O416 W34 O458 W26 66(6)
O239 W112 O604 W16 -127(11)
O235 W112 O604 W16 -30(11)
O241 W112 O604 W16 137(11)
O240 W112 O604 W16 34(15)
O238 W112 O604 W16 50(11)
O452 W15 O605 W7 174(5)
O236 W15 O605 W7 74(6)
O449 W15 O605 W7 -14(12)
O405 W15 O605 W7 -82(6)
O237 W15 O605 W7 1(5)
O807 W8 O607 W26 170(5)
O220 W8 O607 W26 67(4)
O437 W8 O607 W26 -29(10)
O221 W8 O607 W26 -99(4)
O13 W8 O607 W26 -12(4)
O52 W22 O729 W10 178(4)
O253 W22 O729 W10 -20(8)
O405 W22 O729 W10 70(4)
O252 W22 O729 W10 -84(4)
O273 W22 O729 W10 -9(3)
O246 W20 O806 W6 -180(3)
O18 W20 O806 W6 -77(4)
O241 W20 O806 W6 87(4)
O439 W20 O806 W6 13(9)
O272 W20 O806 W6 6(3)
C105 C100 C101 C102 0.0
P6 C100 C101 C102 180(5)
C100 C101 C102 C103 0.0
C101 C102 C103 C104 0.0
C101 C102 C103 C106 -171(7)
C102 C103 C104 C105 0.0
C106 C103 C104 C105 171(7)
C103 C104 C105 C100 0.0
C101 C100 C105 C104 0.0
P6 C100 C105 C104 -180(5)
C104 C103 C106 O726 -19(13)
C102 C103 C106 O726 152(9)
C104 C103 C106 O725 177(7)
C102 C103 C106 O725 -11(11)
C112 C107 C108 C109 0.0
P5 C107 C108 C109 179(4)
C107 C108 C109 C110 0.0
C108 C109 C110 C111 0.0
C108 C109 C110 C113 -179(6)
C109 C110 C111 C112 0.0
C113 C110 C111 C112 179(6)
C110 C111 C112 C107 0.0
C108 C107 C112 C111 0.0
P5 C107 C112 C111 -179(4)
C111 C110 C113 O711 13(11)
C109 C110 C113 O711 -168(7)
C111 C110 C113 O712 -165(6)
C109 C110 C113 O712 14(11)
C119 C114 C115 C116 0.0
P101 C114 C115 C116 168(4)
C114 C115 C116 C117 0.0
C115 C116 C117 C120 175(7)
C115 C116 C117 C118 0.0
C120 C117 C118 C119 -175(7)
C116 C117 C118 C119 0.0
C117 C118 C119 C114 0.0
C115 C114 C119 C118 0.0
P101 C114 C119 C118 -168(4)
C116 C117 C120 O128 157(12)
C118 C117 C120 O128 -28(18)
C116 C117 C120 O705 4(11)
C118 C117 C120 O705 179(6)
C126 C121 C122 C123 0.0
P100 C121 C122 C123 -163(5)
C121 C122 C123 C124 0.0
C122 C123 C124 C125 0.0
C122 C123 C124 C127 176(7)
C122 C123 C124 O716 -134(6)
C127 O716 C124 C125 137(6)
C127 O716 C124 C123 -82(6)
C123 C124 C125 C126 0.0
C127 C124 C125 C126 -176(7)
O716 C124 C125 C126 151(5)
C124 C125 C126 C121 0.0
C122 C121 C126 C125 0.0
P100 C121 C126 C125 163(5)
C124 O716 C127 O715 126(7)
C125 C124 C127 O716 -54(8)
C123 C124 C127 O716 131(6)
C125 C124 C127 O715 -145(7)
C123 C124 C127 O715 39(10)
O716 C124 C127 O715 -92(10)
W32 O228 P4 O403 175(4)
W30 O228 P4 O403 -55(5)
W32 O228 P4 O424 -65(5)
W30 O228 P4 O424 66(4)
W32 O228 P4 O401 61(5)
W30 O228 P4 O401 -169(4)
W12 O403 P4 O228 -67(6)
W200 O403 P4 O228 59(5)
W12 O403 P4 O424 178(4)
W200 O403 P4 O424 -56(5)
W12 O403 P4 O401 42(6)
W200 O403 P4 O401 168(4)
W19 O424 P4 O228 64(4)
W14 O424 P4 O228 -63(4)
W19 O424 P4 O403 -178(4)
W14 O424 P4 O403 55(4)
W19 O424 P4 O401 -48(5)
W14 O424 P4 O401 -174(3)
W28 O401 P4 O228 80(6)
W21 O401 P4 O228 -81(4)
W28 O401 P4 O403 -35(7)
W21 O401 P4 O403 164(4)
W28 O401 P4 O424 -167(5)
W21 O401 P4 O424 32(5)
Mn2 O201 P5 O609 84(7)
Mn2 O201 P5 O434 -36(6)
Mn2 O201 P5 C107 -152(5)
Mn2 O201 P5 O158 30(5)
W9 O609 P5 O201 109(9)
W9 O609 P5 O434 -134(8)
W9 O609 P5 C107 -13(10)
W9 O609 P5 O158 171(10)
W33 O434 P5 O201 175(4)
W33 O434 P5 O609 50(5)
W33 O434 P5 C107 -73(4)
W33 O434 P5 O158 101(4)
C108 C107 P5 O201 99(4)
C112 C107 P5 O201 -82(4)
C108 C107 P5 O609 -133(4)
C112 C107 P5 O609 46(5)
C108 C107 P5 O434 -11(4)
C112 C107 P5 O434 168(3)
O89 O233 P6 O200 88(11)
W27 O233 P6 O200 -150(5)
O89 O233 P6 O414 -151(10)
W27 O233 P6 O414 -28(7)
O89 O233 P6 C100 -30(11)
W27 O233 P6 C100 92(6)
O89 O233 P6 O158 154(11)
W27 O233 P6 O158 -83(6)
Mn2 O200 P6 O233 15(7)
Mn2 O200 P6 O414 -112(6)
Mn2 O200 P6 C100 134(5)
Mn2 O200 P6 O158 -53(5)
W7 O414 P6 O233 108(7)
W7 O414 P6 O200 -125(6)
W7 O414 P6 C100 -12(8)
W7 O414 P6 O158 170(7)
C101 C100 P6 O233 -173(4)
C105 C100 P6 O233 6(5)
C101 C100 P6 O200 63(5)
C105 C100 P6 O200 -117(4)
C101 C100 P6 O414 -49(5)
C105 C100 P6 O414 130(4)
W1 O266 P100 O207 83(11)
W1 O266 P100 O446 -139(10)
W1 O266 P100 C121 -22(12)
Mn1 O207 P100 O266 100(5)
Mn1 O207 P100 O446 -32(6)
Mn1 O207 P100 C121 -149(4)
W34 O446 P100 O266 29(6)
W34 O446 P100 O207 167(4)
W34 O446 P100 C121 -83(5)
C122 C121 P100 O266 49(5)
C126 C121 P100 O266 -114(4)
C122 C121 P100 O207 -73(4)
C126 C121 P100 O207 124(4)
C122 C121 P100 O446 162(4)
C126 C121 P100 O446 -1(5)
W31 O418 P101 O206 -178(4)
W31 O418 P101 O438 -56(5)
W31 O418 P101 C114 55(6)
Mn1 O206 P101 O418 21(5)
Mn1 O206 P101 O438 -101(4)
Mn1 O206 P101 C114 149(3)
W13 O438 P101 O418 110(7)
W13 O438 P101 O206 -123(7)
W13 O438 P101 C114 -7(8)
C115 C114 P101 O418 20(4)
C119 C114 P101 O418 -173(3)
C115 C114 P101 O206 -112(3)
C119 C114 P101 O206 56(4)
C115 C114 P101 O438 135(3)
C119 C114 P101 O438 -58(4)
O210 P209 O13 W26 58(4)
O208 P209 O13 W26 -178(3)
O416 P209 O13 W26 -54(4)
O210 P209 O13 W8 179(2)
O208 P209 O13 W8 -56(4)
O416 P209 O13 W8 67(3)
W22 O273 P1 O242 -178(3)
W10 O273 P1 O242 44(4)
W22 O273 P1 O272 -52(4)
W10 O273 P1 O272 169(3)
W22 O273 P1 O249 70(4)
W10 O273 P1 O249 -68(3)
W2 O242 P1 O273 -50(4)
W4 O242 P1 O273 179(3)
W2 O242 P1 O272 -178(3)
W4 O242 P1 O272 51(4)
W2 O242 P1 O249 62(3)
W4 O242 P1 O249 -69(3)
W20 O272 P1 O273 169(3)
W6 O272 P1 O273 56(3)
W20 O272 P1 O242 -64(3)
W6 O272 P1 O242 -176(2)
W20 O272 P1 O249 52(3)
W6 O272 P1 O249 -61(3)
W24 O249 P1 O273 -179(2)
W17 O249 P1 O273 60(3)
W11 O249 P1 O273 -59(3)
W24 O249 P1 O242 63(2)
W17 O249 P1 O242 -58(2)
W11 O249 P1 O242 -177(2)
W24 O249 P1 O272 -55(3)
W17 O249 P1 O272 -177(2)
W11 O249 P1 O272 64(2)
P6 O233 O89 W27 144(9)
W27 O448 P2 O2 -175(4)
W33 O448 P2 O2 -54(5)
W27 O448 P2 O238 -83(5)
W33 O448 P2 O238 39(6)
W27 O448 P2 O237 59(5)
W33 O448 P2 O237 -180(4)
W112 O238 P2 O2 88(9)
W112 O238 P2 O448 -17(11)
W112 O238 P2 O237 -147(7)
W7 O237 P2 O2 -42(5)
W15 O237 P2 O2 174(3)
W7 O237 P2 O448 74(5)
W15 O237 P2 O448 -69(4)
W7 O237 P2 O238 -153(5)
W15 O237 P2 O238 64(6)
O448 P2 O2 W16 65(6)
O238 P2 O2 W16 -47(6)
O237 P2 O2 W16 -179(4)
O448 P2 O2 W9 -77(4)
O238 P2 O2 W9 171(5)
O237 P2 O2 W9 39(5)
